data_7247048
loop_
_publ_author_name
'Gogoi, Gayatri'
'Sarma, Rupam J.'

_publ_section_title
;
 Effect of twisted molecular geometry on the solid-state emissions of an
 anthracene fluorophore
;
_journal_issue 32
_journal_name_full CrystEngComm
_journal_page_first 4582
_journal_page_last 4591
_journal_paper_doi 10.1039/D3CE00481C
_journal_volume 25
_journal_year 2023
_chemical_formula_moiety 'C22 H16 N2 O2, C3 H7 N O'
_chemical_formula_sum 'C25 H23 N3 O3'
_chemical_formula_weight 413.46
_space_group_crystal_system triclinic
_space_group_IT_number 2
_space_group_name_Hall '-P 1'
_space_group_name_H-M_alt 'P -1'
_atom_sites_solution_hydrogens geom
_audit_creation_method SHELXL-2016/6
_audit_update_record
;
2023-05-09 deposited with the CCDC.	2023-07-14 downloaded from the CCDC.
;
_cell_angle_alpha 77.009(2)
_cell_angle_beta 81.678(2)
_cell_angle_gamma 86.510(2)
_cell_formula_units_Z 2
_cell_length_a 8.5226(3)
_cell_length_b 10.0347(4)
_cell_length_c 12.5476(5)
_cell_measurement_reflns_used 6226
_cell_measurement_temperature 296(2)
_cell_measurement_theta_max 28.95
_cell_measurement_theta_min 2.37
_cell_volume 1034.17(7)
_computing_cell_refinement 'Bruker SAINT'
_computing_data_collection 'Bruker APEX2'
_computing_data_reduction 'Bruker SAINT'
_computing_molecular_graphics 'Bruker SHELXTL'
_computing_publication_material 'Bruker SHELXTL'
_computing_structure_refinement 'SHELXL-2016/6 (Sheldrick, 2016)'
_computing_structure_solution 'SHELXT 2014/5 (Sheldrick, 2014)'
_diffrn_ambient_temperature 296(2)
_diffrn_measured_fraction_theta_full 0.997
_diffrn_measured_fraction_theta_max 0.993
_diffrn_measurement_device_type 'Bruker APEX-II CCD'
_diffrn_measurement_method '\f and \w scans'
_diffrn_radiation_type MoK\a
_diffrn_radiation_wavelength 0.71073
_diffrn_reflns_av_R_equivalents 0.0255
_diffrn_reflns_av_unetI/netI 0.0246
_diffrn_reflns_Laue_measured_fraction_full 0.997
_diffrn_reflns_Laue_measured_fraction_max 0.993
_diffrn_reflns_limit_h_max 11
_diffrn_reflns_limit_h_min -11
_diffrn_reflns_limit_k_max 13
_diffrn_reflns_limit_k_min -13
_diffrn_reflns_limit_l_max 17
_diffrn_reflns_limit_l_min -17
_diffrn_reflns_number 20541
_diffrn_reflns_point_group_measured_fraction_full 0.997
_diffrn_reflns_point_group_measured_fraction_max 0.993
_diffrn_reflns_theta_full 25.242
_diffrn_reflns_theta_max 29.081
_diffrn_reflns_theta_min 2.950
_exptl_absorpt_coefficient_mu 0.089
_exptl_absorpt_correction_T_max 0.986
_exptl_absorpt_correction_T_min 0.979
_exptl_absorpt_correction_type multi-scan
_exptl_absorpt_process_details 'Bruker AXS SADABS program'
_exptl_crystal_colour colorless
_exptl_crystal_density_diffrn 1.328
_exptl_crystal_description block
_exptl_crystal_F_000 436
_exptl_crystal_size_max 0.240
_exptl_crystal_size_mid 0.190
_exptl_crystal_size_min 0.150
_refine_diff_density_max 0.300
_refine_diff_density_min -0.326
_refine_diff_density_rms 0.057
_refine_ls_extinction_method none
_refine_ls_goodness_of_fit_ref 1.039
_refine_ls_hydrogen_treatment constr
_refine_ls_matrix_type full
_refine_ls_number_parameters 283
_refine_ls_number_reflns 5514
_refine_ls_number_restraints 0
_refine_ls_restrained_S_all 1.039
_refine_ls_R_factor_all 0.0709
_refine_ls_R_factor_gt 0.0508
_refine_ls_shift/su_max 0.000
_refine_ls_shift/su_mean 0.000
_refine_ls_structure_factor_coef Fsqd
_refine_ls_weighting_details 'w=1/[\s^2^(Fo^2^)+(0.0905P)^2^+0.1083P] where P=(Fo^2^+2Fc^2^)/3'
_refine_ls_weighting_scheme calc
_refine_ls_wR_factor_gt 0.1417
_refine_ls_wR_factor_ref 0.1580
_reflns_Friedel_coverage 0.000
_reflns_number_gt 3993
_reflns_number_total 5514
_reflns_threshold_expression 'I > 2\s(I)'
_cod_data_source_file d3ce00481c2.cif
_cod_data_source_block rjs_cd_3a_0m
_cod_depositor_comments 'Adding full bibliography for 7247048--7247050.cif.'
_cod_database_code 7247048
_shelx_shelxl_version_number 2016/6
_shelx_space_group_comment
;
The symmetry employed for this shelxl refinement is uniquely defined
by the following loop, which should always be used as a source of
symmetry information in preference to the above space-group names.
They are only intended as comments.
;
_shelx_estimated_absorpt_t_min 0.979
_shelx_estimated_absorpt_t_max 0.987
_exptl_absorpt_special_details Sheldrick,G.M.,(2003)

loop_
_space_group_symop_operation_xyz
'x, y, z'
'-x, -y, -z'

loop_
_atom_site_label
_atom_site_type_symbol
_atom_site_fract_x
_atom_site_fract_y
_atom_site_fract_z
_atom_site_U_iso_or_equiv
_atom_site_adp_type
_atom_site_occupancy
_atom_site_site_symmetry_order
_atom_site_calc_flag
_atom_site_refinement_flags_posn
_atom_site_refinement_flags_adp
_atom_site_refinement_flags_occupancy
_atom_site_disorder_assembly
_atom_site_disorder_group
C1 C 0.85000(15) 0.62612(14) 0.06508(12) 0.0411(3) Uani 1 1 d . . . . .
C2 C 0.80731(16) 0.53659(14) 0.16487(12) 0.0424(3) Uani 1 1 d . . . . .
H2 H 0.884703 0.496509 0.208143 0.051 Uiso 1 1 calc R U . . .
C3 C 0.64956(15) 0.50656(14) 0.20043(11) 0.0389(3) Uani 1 1 d . . . . .
H3 H 0.621843 0.446188 0.267694 0.047 Uiso 1 1 calc R U . . .
C4 C 0.53168(14) 0.56529(12) 0.13711(11) 0.0343(3) Uani 1 1 d . . . . .
C5 C 0.57660(16) 0.65435(14) 0.03651(12) 0.0417(3) Uani 1 1 d . . . . .
H5 H 0.499450 0.694523 -0.006953 0.050 Uiso 1 1 calc R U . . .
C6 C 0.73397(17) 0.68407(15) 0.00013(12) 0.0454(3) Uani 1 1 d . . . . .
H6 H 0.762296 0.742855 -0.067829 0.055 Uiso 1 1 calc R U . . .
C7 C 0.35979(14) 0.53852(13) 0.16965(11) 0.0369(3) Uani 1 1 d . . . . .
C8 C 0.15463(15) 0.25435(14) 0.31980(12) 0.0408(3) Uani 1 1 d . . . . .
H8 H 0.246801 0.200876 0.328812 0.049 Uiso 1 1 calc R U . . .
C9 C 0.00232(15) 0.18779(13) 0.36161(11) 0.0354(3) Uani 1 1 d . . . . .
C10 C -0.00871(16) 0.05340(13) 0.34537(11) 0.0375(3) Uani 1 1 d . . . . .
C11 C 0.11219(19) -0.00883(16) 0.27953(13) 0.0501(4) Uani 1 1 d . . . . .
H11 H 0.201454 0.040341 0.244864 0.060 Uiso 1 1 calc R U . . .
C12 C 0.0994(2) -0.13812(17) 0.26655(15) 0.0586(4) Uani 1 1 d . . . . .
H12 H 0.180267 -0.176480 0.223733 0.070 Uiso 1 1 calc R U . . .
C13 C -0.0344(2) -0.21477(16) 0.31705(15) 0.0602(4) Uani 1 1 d . . . . .
H13 H -0.041557 -0.303345 0.307471 0.072 Uiso 1 1 calc R U . . .
C14 C -0.1528(2) -0.16051(16) 0.37941(15) 0.0553(4) Uani 1 1 d . . . . .
H14 H -0.240745 -0.212365 0.412370 0.066 Uiso 1 1 calc R U . . .
C15 C -0.14511(17) -0.02447(14) 0.39563(12) 0.0415(3) Uani 1 1 d . . . . .
C16 C -0.26581(17) 0.03331(15) 0.45899(13) 0.0463(3) Uani 1 1 d . . . . .
H16 H -0.353353 -0.018447 0.493206 0.056 Uiso 1 1 calc R U . . .
C17 C -0.25951(15) 0.16667(14) 0.47277(11) 0.0400(3) Uani 1 1 d . . . . .
C18 C -0.38457(17) 0.22462(18) 0.53791(14) 0.0537(4) Uani 1 1 d . . . . .
H18 H -0.473194 0.173184 0.569955 0.064 Uiso 1 1 calc R U . . .
C19 C -0.37747(18) 0.35260(18) 0.55423(14) 0.0561(4) Uani 1 1 d . . . . .
H19 H -0.461039 0.388722 0.596449 0.067 Uiso 1 1 calc R U . . .
C20 C -0.24350(18) 0.43101(16) 0.50726(13) 0.0494(4) Uani 1 1 d . . . . .
H20 H -0.238711 0.518667 0.519387 0.059 Uiso 1 1 calc R U . . .
C21 C -0.12056(16) 0.38044(14) 0.44423(12) 0.0414(3) Uani 1 1 d . . . . .
H21 H -0.033030 0.434124 0.414225 0.050 Uiso 1 1 calc R U . . .
C22 C -0.12365(14) 0.24670(13) 0.42342(10) 0.0346(3) Uani 1 1 d . . . . .
C23 C 0.8150(2) 0.0308(2) 0.06813(17) 0.0705(5) Uani 1 1 d . . . . .
H23A H 0.883810 0.104964 0.062798 0.106 Uiso 1 1 calc R U . . .
H23B H 0.788267 0.030973 -0.003638 0.106 Uiso 1 1 calc R U . . .
H24C H 0.868059 -0.054337 0.096180 0.106 Uiso 1 1 calc R U . . .
C25 C 0.5587(3) -0.0612(2) 0.1665(2) 0.0802(6) Uani 1 1 d . . . . .
H25A H 0.482312 -0.050179 0.228388 0.120 Uiso 1 1 calc R U . . .
H25B H 0.613359 -0.148214 0.184017 0.120 Uiso 1 1 calc R U . . .
H25C H 0.505346 -0.056995 0.103468 0.120 Uiso 1 1 calc R U . . .
C26 C 0.6436(2) 0.15428(17) 0.18587(15) 0.0560(4) Uani 1 1 d . . . . .
H26 H 0.721553 0.219533 0.169630 0.067 Uiso 1 1 calc R U . . .
N1 N 0.32599(12) 0.41764(11) 0.24025(10) 0.0394(3) Uani 1 1 d . . . . .
H1N H 0.401420 0.364311 0.265327 0.047 Uiso 1 1 calc R U . . .
N2 N 0.16959(12) 0.37964(11) 0.27223(10) 0.0396(3) Uani 1 1 d . . . . .
N3 N 0.67174(15) 0.04698(14) 0.14208(11) 0.0504(3) Uani 1 1 d . . . . .
O1 O 1.00132(12) 0.66222(13) 0.02566(10) 0.0598(3) Uani 1 1 d . . . . .
H1O H 1.059000 0.630120 0.072657 0.090 Uiso 1 1 calc R U . . .
O2 O 0.25699(11) 0.62051(10) 0.13376(10) 0.0521(3) Uani 1 1 d . . . . .
O3 O 0.52289(15) 0.17572(13) 0.24658(11) 0.0692(4) Uani 1 1 d . . . . .

loop_
_atom_site_aniso_label
_atom_site_aniso_U_11
_atom_site_aniso_U_22
_atom_site_aniso_U_33
_atom_site_aniso_U_23
_atom_site_aniso_U_13
_atom_site_aniso_U_12
C1 0.0329(6) 0.0441(7) 0.0477(8) -0.0152(6) -0.0002(5) -0.0050(5)
C2 0.0326(6) 0.0453(7) 0.0502(8) -0.0102(6) -0.0098(5) 0.0005(5)
C3 0.0357(6) 0.0400(7) 0.0398(7) -0.0067(5) -0.0045(5) -0.0016(5)
C4 0.0310(6) 0.0337(6) 0.0411(7) -0.0148(5) -0.0037(5) -0.0008(5)
C5 0.0382(7) 0.0445(7) 0.0434(7) -0.0081(6) -0.0106(5) -0.0016(5)
C6 0.0439(7) 0.0497(8) 0.0397(7) -0.0042(6) -0.0013(6) -0.0085(6)
C7 0.0315(6) 0.0351(6) 0.0468(7) -0.0167(5) -0.0029(5) 0.0006(5)
C8 0.0331(6) 0.0401(7) 0.0475(7) -0.0113(6) 0.0014(5) 0.0029(5)
C9 0.0335(6) 0.0353(6) 0.0365(6) -0.0074(5) -0.0028(5) -0.0001(5)
C10 0.0410(7) 0.0350(6) 0.0372(7) -0.0090(5) -0.0078(5) 0.0035(5)
C11 0.0554(9) 0.0459(8) 0.0491(8) -0.0166(6) -0.0008(7) 0.0057(6)
C12 0.0769(12) 0.0488(9) 0.0545(9) -0.0235(7) -0.0115(8) 0.0149(8)
C13 0.0838(12) 0.0383(8) 0.0669(11) -0.0203(7) -0.0273(9) 0.0063(8)
C14 0.0618(10) 0.0400(8) 0.0685(10) -0.0119(7) -0.0218(8) -0.0058(7)
C15 0.0425(7) 0.0370(7) 0.0472(8) -0.0086(6) -0.0144(6) -0.0022(5)
C16 0.0358(7) 0.0461(8) 0.0561(9) -0.0081(6) -0.0049(6) -0.0087(6)
C17 0.0307(6) 0.0459(7) 0.0432(7) -0.0098(6) -0.0039(5) -0.0016(5)
C18 0.0332(7) 0.0654(10) 0.0611(10) -0.0180(8) 0.0049(6) -0.0025(6)
C19 0.0413(8) 0.0678(10) 0.0598(10) -0.0245(8) 0.0035(7) 0.0098(7)
C20 0.0487(8) 0.0457(8) 0.0563(9) -0.0202(7) -0.0045(7) 0.0081(6)
C21 0.0386(7) 0.0382(7) 0.0470(8) -0.0109(6) -0.0029(6) 0.0010(5)
C22 0.0322(6) 0.0367(6) 0.0350(6) -0.0082(5) -0.0051(5) 0.0016(5)
C23 0.0548(10) 0.0790(13) 0.0696(12) -0.0161(10) 0.0150(8) 0.0039(9)
C25 0.0695(12) 0.0778(13) 0.0929(15) -0.0338(12) 0.0211(11) -0.0175(10)
C26 0.0481(8) 0.0504(9) 0.0678(10) -0.0098(8) -0.0120(7) 0.0109(7)
N1 0.0277(5) 0.0382(6) 0.0510(7) -0.0107(5) -0.0003(4) 0.0015(4)
N2 0.0299(5) 0.0406(6) 0.0476(6) -0.0120(5) 0.0019(4) -0.0023(4)
N3 0.0433(7) 0.0537(7) 0.0500(7) -0.0093(6) 0.0026(5) 0.0039(5)
O1 0.0337(5) 0.0732(8) 0.0675(8) -0.0069(6) 0.0012(5) -0.0127(5)
O2 0.0336(5) 0.0410(5) 0.0789(8) -0.0079(5) -0.0089(5) 0.0037(4)
O3 0.0610(8) 0.0659(8) 0.0798(9) -0.0240(7) -0.0042(6) 0.0236(6)

loop_
_atom_type_symbol
_atom_type_description
_atom_type_scat_dispersion_real
_atom_type_scat_dispersion_imag
_atom_type_scat_source
C C 0.0033 0.0016 'International Tables Vol C Tables 4.2.6.8 and 6.1.1.4'
H H 0.0000 0.0000 'International Tables Vol C Tables 4.2.6.8 and 6.1.1.4'
N N 0.0061 0.0033 'International Tables Vol C Tables 4.2.6.8 and 6.1.1.4'
O O 0.0106 0.0060 'International Tables Vol C Tables 4.2.6.8 and 6.1.1.4'

loop_
_geom_angle_atom_site_label_1
_geom_angle_atom_site_label_2
_geom_angle_atom_site_label_3
_geom_angle
_geom_angle_site_symmetry_1
_geom_angle_site_symmetry_3
_geom_angle_publ_flag
O1 C1 C2 123.47(12) . . ?
O1 C1 C6 116.88(12) . . ?
C2 C1 C6 119.65(12) . . ?
C1 C2 C3 120.05(12) . . ?
C1 C2 H2 120.0 . . ?
C3 C2 H2 120.0 . . ?
C2 C3 C4 121.01(12) . . ?
C2 C3 H3 119.5 . . ?
C4 C3 H3 119.5 . . ?
C5 C4 C3 118.28(11) . . ?
C5 C4 C7 117.47(11) . . ?
C3 C4 C7 124.24(12) . . ?
C6 C5 C4 121.02(12) . . ?
C6 C5 H5 119.5 . . ?
C4 C5 H5 119.5 . . ?
C5 C6 C1 119.97(13) . . ?
C5 C6 H6 120.0 . . ?
C1 C6 H6 120.0 . . ?
O2 C7 N1 122.92(11) . . ?
O2 C7 C4 121.96(12) . . ?
N1 C7 C4 115.12(11) . . ?
N2 C8 C9 124.75(12) . . ?
N2 C8 H8 117.6 . . ?
C9 C8 H8 117.6 . . ?
C22 C9 C10 120.31(11) . . ?
C22 C9 C8 122.99(12) . . ?
C10 C9 C8 116.47(11) . . ?
C9 C10 C15 119.75(12) . . ?
C9 C10 C11 122.61(13) . . ?
C15 C10 C11 117.64(13) . . ?
C12 C11 C10 121.35(15) . . ?
C12 C11 H11 119.3 . . ?
C10 C11 H11 119.3 . . ?
C11 C12 C13 120.76(16) . . ?
C11 C12 H12 119.6 . . ?
C13 C12 H12 119.6 . . ?
C14 C13 C12 120.33(15) . . ?
C14 C13 H13 119.8 . . ?
C12 C13 H13 119.8 . . ?
C13 C14 C15 121.09(16) . . ?
C13 C14 H14 119.5 . . ?
C15 C14 H14 119.5 . . ?
C16 C15 C10 119.24(12) . . ?
C16 C15 C14 121.95(14) . . ?
C10 C15 C14 118.81(14) . . ?
C15 C16 C17 121.82(13) . . ?
C15 C16 H16 119.1 . . ?
C17 C16 H16 119.1 . . ?
C16 C17 C18 121.14(13) . . ?
C16 C17 C22 119.96(12) . . ?
C18 C17 C22 118.88(13) . . ?
C19 C18 C17 121.55(14) . . ?
C19 C18 H18 119.2 . . ?
C17 C18 H18 119.2 . . ?
C18 C19 C20 119.85(14) . . ?
C18 C19 H19 120.1 . . ?
C20 C19 H19 120.1 . . ?
C21 C20 C19 120.96(14) . . ?
C21 C20 H20 119.5 . . ?
C19 C20 H20 119.5 . . ?
C20 C21 C22 121.21(13) . . ?
C20 C21 H21 119.4 . . ?
C22 C21 H21 119.4 . . ?
C9 C22 C21 123.54(12) . . ?
C9 C22 C17 118.86(12) . . ?
C21 C22 C17 117.53(12) . . ?
N3 C23 H23A 109.5 . . ?
N3 C23 H23B 109.5 . . ?
H23A C23 H23B 109.5 . . ?
N3 C23 H24C 109.5 . . ?
H23A C23 H24C 109.5 . . ?
H23B C23 H24C 109.5 . . ?
N3 C25 H25A 109.5 . . ?
N3 C25 H25B 109.5 . . ?
H25A C25 H25B 109.5 . . ?
N3 C25 H25C 109.5 . . ?
H25A C25 H25C 109.5 . . ?
H25B C25 H25C 109.5 . . ?
O3 C26 N3 125.31(17) . . ?
O3 C26 H26 117.3 . . ?
N3 C26 H26 117.3 . . ?
C7 N1 N2 119.93(10) . . ?
C7 N1 H1N 120.0 . . ?
N2 N1 H1N 120.0 . . ?
C8 N2 N1 113.67(10) . . ?
C26 N3 C25 120.58(14) . . ?
C26 N3 C23 122.21(15) . . ?
C25 N3 C23 117.21(15) . . ?
C1 O1 H1O 109.5 . . ?

loop_
_geom_bond_atom_site_label_1
_geom_bond_atom_site_label_2
_geom_bond_distance
_geom_bond_site_symmetry_2
_geom_bond_publ_flag
C1 O1 1.3530(15) . ?
C1 C2 1.382(2) . ?
C1 C6 1.389(2) . ?
C2 C3 1.3830(18) . ?
C2 H2 0.9300 . ?
C3 C4 1.3915(18) . ?
C3 H3 0.9300 . ?
C4 C5 1.3905(19) . ?
C4 C7 1.4867(16) . ?
C5 C6 1.3807(19) . ?
C5 H5 0.9300 . ?
C6 H6 0.9300 . ?
C7 O2 1.2277(16) . ?
C7 N1 1.3509(17) . ?
C8 N2 1.2702(17) . ?
C8 C9 1.4687(17) . ?
C8 H8 0.9300 . ?
C9 C22 1.4112(18) . ?
C9 C10 1.4190(18) . ?
C10 C15 1.4271(19) . ?
C10 C11 1.4287(19) . ?
C11 C12 1.356(2) . ?
C11 H11 0.9300 . ?
C12 C13 1.405(3) . ?
C12 H12 0.9300 . ?
C13 C14 1.350(3) . ?
C13 H13 0.9300 . ?
C14 C15 1.431(2) . ?
C14 H14 0.9300 . ?
C15 C16 1.387(2) . ?
C16 C17 1.393(2) . ?
C16 H16 0.9300 . ?
C17 C18 1.424(2) . ?
C17 C22 1.4322(18) . ?
C18 C19 1.351(2) . ?
C18 H18 0.9300 . ?
C19 C20 1.406(2) . ?
C19 H19 0.9300 . ?
C20 C21 1.363(2) . ?
C20 H20 0.9300 . ?
C21 C22 1.4260(18) . ?
C21 H21 0.9300 . ?
C23 N3 1.447(2) . ?
C23 H23A 0.9600 . ?
C23 H23B 0.9600 . ?
C23 H24C 0.9600 . ?
C25 N3 1.447(2) . ?
C25 H25A 0.9600 . ?
C25 H25B 0.9600 . ?
C25 H25C 0.9600 . ?
C26 O3 1.227(2) . ?
C26 N3 1.310(2) . ?
C26 H26 0.9300 . ?
N1 N2 1.3861(14) . ?
N1 H1N 0.8600 . ?
O1 H1O 0.8200 . ?

loop_
_geom_hbond_atom_site_label_D
_geom_hbond_atom_site_label_H
_geom_hbond_atom_site_label_A
_geom_hbond_distance_DH
_geom_hbond_distance_HA
_geom_hbond_distance_DA
_geom_hbond_angle_DHA
_geom_hbond_site_symmetry_A
O1 H1O O2 0.82 1.94 2.6930(15) 152.2 1_655
C8 H8 O3 0.93 2.45 3.2415(17) 142.9 .
N1 H1N O3 0.86 2.14 2.8586(15) 140.2 .
O1 H1O O2 0.82 1.94 2.6930(15) 152.2 1_655
C8 H8 O3 0.93 2.45 3.2415(17) 142.9 .
N1 H1N O3 0.86 2.14 2.8586(15) 140.2 .
N1 H1N O3 0.86 2.14 2.8586(15) 140.2 .
C8 H8 O3 0.93 2.45 3.2415(17) 142.9 .
N1 H1N O3 0.86 2.14 2.8586(15) 140.2 .
C8 H8 O3 0.93 2.45 3.2415(17) 142.9 .
O1 H1O O2 0.82 1.94 2.6930(15) 152.2 1_655

loop_
_geom_torsion_atom_site_label_1
_geom_torsion_atom_site_label_2
_geom_torsion_atom_site_label_3
_geom_torsion_atom_site_label_4
_geom_torsion
_geom_torsion_site_symmetry_1
_geom_torsion_site_symmetry_2
_geom_torsion_site_symmetry_3
_geom_torsion_site_symmetry_4
_geom_torsion_publ_flag
O1 C1 C2 C3 178.88(13) . . . . ?
C6 C1 C2 C3 -0.9(2) . . . . ?
C1 C2 C3 C4 0.0(2) . . . . ?
C2 C3 C4 C5 0.5(2) . . . . ?
C2 C3 C4 C7 -179.85(12) . . . . ?
C3 C4 C5 C6 0.0(2) . . . . ?
C7 C4 C5 C6 -179.72(13) . . . . ?
C4 C5 C6 C1 -0.9(2) . . . . ?
O1 C1 C6 C5 -178.44(13) . . . . ?
C2 C1 C6 C5 1.4(2) . . . . ?
C5 C4 C7 O2 -24.65(19) . . . . ?
C3 C4 C7 O2 155.69(14) . . . . ?
C5 C4 C7 N1 154.76(12) . . . . ?
C3 C4 C7 N1 -24.89(18) . . . . ?
N2 C8 C9 C22 -45.3(2) . . . . ?
N2 C8 C9 C10 140.16(14) . . . . ?
C22 C9 C10 C15 -2.58(19) . . . . ?
C8 C9 C10 C15 172.12(12) . . . . ?
C22 C9 C10 C11 177.18(12) . . . . ?
C8 C9 C10 C11 -8.13(19) . . . . ?
C9 C10 C11 C12 179.16(14) . . . . ?
C15 C10 C11 C12 -1.1(2) . . . . ?
C10 C11 C12 C13 0.5(3) . . . . ?
C11 C12 C13 C14 0.0(3) . . . . ?
C12 C13 C14 C15 0.0(3) . . . . ?
C9 C10 C15 C16 0.6(2) . . . . ?
C11 C10 C15 C16 -179.19(13) . . . . ?
C9 C10 C15 C14 -179.15(12) . . . . ?
C11 C10 C15 C14 1.1(2) . . . . ?
C13 C14 C15 C16 179.70(15) . . . . ?
C13 C14 C15 C10 -0.6(2) . . . . ?
C10 C15 C16 C17 1.6(2) . . . . ?
C14 C15 C16 C17 -178.66(14) . . . . ?
C15 C16 C17 C18 179.87(14) . . . . ?
C15 C16 C17 C22 -1.8(2) . . . . ?
C16 C17 C18 C19 178.15(15) . . . . ?
C22 C17 C18 C19 -0.2(2) . . . . ?
C17 C18 C19 C20 -0.7(3) . . . . ?
C18 C19 C20 C21 0.7(3) . . . . ?
C19 C20 C21 C22 0.2(2) . . . . ?
C10 C9 C22 C21 179.31(12) . . . . ?
C8 C9 C22 C21 5.0(2) . . . . ?
C10 C9 C22 C17 2.38(19) . . . . ?
C8 C9 C22 C17 -171.96(12) . . . . ?
C20 C21 C22 C9 -178.01(13) . . . . ?
C20 C21 C22 C17 -1.0(2) . . . . ?
C16 C17 C22 C9 -0.2(2) . . . . ?
C18 C17 C22 C9 178.14(12) . . . . ?
C16 C17 C22 C21 -177.34(13) . . . . ?
C18 C17 C22 C21 1.0(2) . . . . ?
O2 C7 N1 N2 2.2(2) . . . . ?
C4 C7 N1 N2 -177.19(11) . . . . ?
C9 C8 N2 N1 -179.91(12) . . . . ?
C7 N1 N2 C8 166.46(13) . . . . ?
O3 C26 N3 C25 -2.2(3) . . . . ?
O3 C26 N3 C23 177.91(16) . . . . ?
